data_7126870
loop_
_publ_author_name
'Shin, Bongki'
'Park, Younwoo'
'Jeong, Donghyun'
'Cho, Jaeheung'

_publ_section_title
;
 Nucleophilic reactivity of a mononuclear
 cobalt(iii)-bis(tert-butylperoxo) complex.
;
_journal_issue 66
_journal_name_full 'Chemical communications (Cambridge, England)'
_journal_page_first 9449
_journal_page_last 9452
_journal_paper_doi 10.1039/d0cc03385e
_journal_volume 56
_journal_year 2020
_chemical_formula_sum 'C18 H33 Cl Co N7 O6'
_chemical_formula_weight 537.89
_chemical_name_common '[Co(Me3-TPADP)(N3)(OOC(CH3)3)](ClO4)'
_space_group_crystal_system monoclinic
_space_group_IT_number 9
_space_group_name_Hall 'C -2yc'
_space_group_name_H-M_alt 'C 1 c 1'
_atom_sites_solution_hydrogens geom
_audit_update_record
;
2019-04-01 deposited with the CCDC.	2020-07-10 downloaded from the CCDC.
;
_cell_angle_alpha 90
_cell_angle_beta 115.338(16)
_cell_angle_gamma 90
_cell_formula_units_Z 4
_cell_length_a 17.659(11)
_cell_length_b 11.390(8)
_cell_length_c 12.836(8)
_cell_measurement_reflns_used 9988
_cell_measurement_temperature 153.(2)
_cell_measurement_theta_max 28.2923
_cell_measurement_theta_min 3.1354
_cell_volume 2333(3)
_computing_cell_refinement 'SAINT V8.37A (Bruker AXS Inc., 2015)'
_computing_data_collection 'Bruker APEX2'
_computing_data_reduction 'SAINT V8.37A (Bruker AXS Inc., 2015)'
_computing_molecular_graphics 'shelXle (C.B. Huebschle, rev 807)'
_computing_structure_refinement 'SHELXL-2014/7 (Sheldrick, 2014)'
_diffrn_ambient_temperature 153.(2)
_diffrn_detector_area_resol_mean 10.4167
_diffrn_measured_fraction_theta_full 0.996
_diffrn_measured_fraction_theta_max 0.996
_diffrn_measurement_device_type 'D8 VENTURE'
_diffrn_measurement_method '/f and /w scans'
_diffrn_radiation_monochromator TRIUMPH
_diffrn_radiation_type MoKa
_diffrn_radiation_wavelength 0.71073
_diffrn_reflns_av_R_equivalents 0.0529
_diffrn_reflns_av_unetI/netI 0.0400
_diffrn_reflns_limit_h_max 23
_diffrn_reflns_limit_h_min -23
_diffrn_reflns_limit_k_max 15
_diffrn_reflns_limit_k_min -15
_diffrn_reflns_limit_l_max 17
_diffrn_reflns_limit_l_min -17
_diffrn_reflns_number 34155
_diffrn_reflns_theta_full 28.36
_diffrn_reflns_theta_max 28.36
_diffrn_reflns_theta_min 3.13
_diffrn_source 'Sealed tube'
_diffrn_source_type 'Sealed tube'
_exptl_absorpt_coefficient_mu 0.900
_exptl_absorpt_correction_T_max 0.91
_exptl_absorpt_correction_T_min 0.83
_exptl_absorpt_correction_type multi-scan
_exptl_absorpt_process_details
;
SADABS-2016/2 - Bruker AXS area detector scaling and absorption correction
;
_exptl_crystal_colour green
_exptl_crystal_density_diffrn 1.531
_exptl_crystal_density_method 'not measured'
_exptl_crystal_description CUBIC
_exptl_crystal_F_000 1128
_exptl_crystal_size_max 0.200
_exptl_crystal_size_mid 0.170
_exptl_crystal_size_min 0.110
_refine_diff_density_max 0.268
_refine_diff_density_min -0.299
_refine_ls_abs_structure_details
;

Refined as a perfect inversion twin.
;
_refine_ls_abs_structure_Flack 0.500000
_refine_ls_extinction_method none
_refine_ls_goodness_of_fit_ref 0.844
_refine_ls_hydrogen_treatment constr
_refine_ls_matrix_type full
_refine_ls_number_parameters 304
_refine_ls_number_reflns 5785
_refine_ls_number_restraints 2
_refine_ls_restrained_S_all 0.844
_refine_ls_R_factor_all 0.0449
_refine_ls_R_factor_gt 0.0353
_refine_ls_shift/su_max 0.000
_refine_ls_shift/su_mean 0.000
_refine_ls_structure_factor_coef Fsqd
_refine_ls_weighting_details 'w=1/[\s^2^(Fo^2^)+(0.1000P)^2^+0.4915P] where P=(Fo^2^+2Fc^2^)/3'
_refine_ls_weighting_scheme calc
_refine_ls_wR_factor_gt 0.0993
_refine_ls_wR_factor_ref 0.1090
_reflns_number_gt 5167
_reflns_number_total 5785
_reflns_threshold_expression 'I > 2\s(I)'
_cod_data_source_file d0cc03385e2.cif
_cod_data_source_block BML354
_cod_depositor_comments
;
The following automatic conversions were performed:

data item '_exptl_absorpt_correction_type' value 'Multi-Scan' was
changed to 'multi-scan' in accordance with the
/home/data/users/saulius/crontab/automatic-downloads/rss-feeds/RSC/lib/dictionaries/cif_core.dic
dictionary named 'cif_core.dic' version 2.4.2 last updated on
2011-04-26.

Automatic conversion script
Id: cif_fix_values 7556 2019-12-06 15:28:31Z antanas 

 Adding full bibliography for 7126870--7126872.cif.
;
_cod_original_cell_volume 2333.(3)
_cod_database_code 7126870

loop_
_space_group_symop_operation_xyz
'x, y, z'
'x, -y, z+1/2'
'x+1/2, y+1/2, z'
'x+1/2, -y+1/2, z+1/2'

loop_
_atom_site_type_symbol
_atom_site_label
_atom_site_fract_x
_atom_site_fract_y
_atom_site_fract_z
_atom_site_U_iso_or_equiv
_atom_site_adp_type
_atom_site_calc_flag
_atom_site_refinement_flags_adp
_atom_site_refinement_flags_occupancy
_atom_site_refinement_flags_posn
_atom_site_occupancy
_atom_site_disorder_assembly
_atom_site_disorder_group
Co Co1 0.47213(3) 0.18381(4) 0.51413(3) 0.01157(14) Uani d . . . 1 . .
Cl Cl1 0.68814(7) 0.30800(8) 0.20114(9) 0.0209(2) Uani d . . . 1 . .
N N3 0.5223(2) 0.2615(3) 0.6567(3) 0.0132(6) Uani d . . . 1 . .
O O1 0.38848(19) 0.2973(2) 0.4560(3) 0.0184(6) Uani d . . . 1 . .
O O2 0.4096(2) 0.4073(3) 0.5237(3) 0.0257(7) Uani d . . . 1 . .
O O5 0.7145(3) 0.2255(4) 0.1388(4) 0.0400(9) Uani d . . . 1 . .
N N2 0.4099(2) 0.0969(3) 0.5897(3) 0.0174(7) Uani d . . . 1 . .
N N1 0.5562(2) 0.0493(3) 0.5681(3) 0.0154(6) Uani d . . . 1 . .
N N4 0.5585(2) 0.2710(3) 0.4805(3) 0.0147(6) Uani d . . . 1 . .
N N5 0.4162(2) 0.1084(3) 0.3646(3) 0.0188(7) Uani d . . . 1 . .
N N7 0.2984(3) 0.1940(4) 0.2159(4) 0.0351(11) Uani d . . . 1 . .
C C1 0.4917(3) 0.2430(3) 0.7344(3) 0.0158(7) Uani d . . . 1 . .
C C2 0.4119(3) 0.1733(4) 0.6856(4) 0.0206(8) Uani d . . . 1 . .
H H1 0.4083 0.124 0.7468 0.025 Uiso calc U . R 1 . .
H H2 0.3633 0.2272 0.6563 0.025 Uiso calc U . R 1 . .
C C3 0.3204(3) 0.0698(4) 0.5137(4) 0.0254(9) Uani d . . . 1 . .
H H4 0.2945 0.0326 0.5593 0.038 Uiso calc U . R 1 . .
H H3 0.3173 0.0162 0.4522 0.038 Uiso calc U . R 1 . .
H H5 0.2905 0.1426 0.4796 0.038 Uiso calc U . R 1 . .
C C4 0.4558(3) -0.0163(4) 0.6378(4) 0.0228(9) Uani d . . . 1 . .
H H7 0.4329 -0.0794 0.5796 0.027 Uiso calc U . R 1 . .
H H6 0.4479 -0.0395 0.7068 0.027 Uiso calc U . R 1 . .
C C5 0.5486(3) -0.0003(4) 0.6700(4) 0.0192(8) Uani d . . . 1 . .
H H8 0.5739 0.0538 0.7365 0.023 Uiso calc U . R 1 . .
H H24 0.578 -0.0767 0.6915 0.023 Uiso calc U . R 1 . .
C C6 0.5435(3) -0.0485(4) 0.4849(4) 0.0229(9) Uani d . . . 1 . .
H H11 0.5851 -0.1101 0.5223 0.034 Uiso calc U . R 1 . .
H H10 0.5501 -0.0186 0.4177 0.034 Uiso calc U . R 1 . .
H H9 0.4871 -0.081 0.4602 0.034 Uiso calc U . R 1 . .
C C7 0.6393(3) 0.1043(4) 0.5958(4) 0.0184(8) Uani d . . . 1 . .
H H23 0.6814 0.0433 0.6039 0.022 Uiso calc U . R 1 . .
H H22 0.6588 0.1489 0.6688 0.022 Uiso calc U . R 1 . .
C C8 0.6271(3) 0.1855(4) 0.4969(4) 0.0185(8) Uani d . . . 1 . .
H H20 0.6798 0.2283 0.5135 0.022 Uiso calc U . R 1 . .
H H21 0.6123 0.1393 0.4255 0.022 Uiso calc U . R 1 . .
C C9 0.5264(3) 0.3224(4) 0.3626(4) 0.0212(9) Uani d . . . 1 . .
H H14 0.5724 0.3611 0.3526 0.032 Uiso calc U . R 1 . .
H H13 0.4825 0.38 0.3524 0.032 Uiso calc U . R 1 . .
H H12 0.5031 0.2598 0.3052 0.032 Uiso calc U . R 1 . .
C C10 0.5924(3) 0.3691(4) 0.5670(3) 0.0175(8) Uani d . . . 1 . .
H H19 0.6524 0.3818 0.5859 0.021 Uiso calc U . R 1 . .
H H15 0.5618 0.4426 0.5334 0.021 Uiso calc U . R 1 . .
C C11 0.5832(3) 0.3400(4) 0.6744(4) 0.0153(7) Uani d . . . 1 . .
C C12 0.6239(3) 0.3944(4) 0.7804(4) 0.0201(8) Uani d . . . 1 . .
H H18 0.6686 0.4477 0.7946 0.024 Uiso calc U . R 1 . .
C C13 0.5977(3) 0.3690(4) 0.8649(4) 0.0217(8) Uani d . . . 1 . .
H H16 0.6267 0.4016 0.9397 0.026 Uiso calc U . R 1 . .
C C14 0.5291(3) 0.2956(4) 0.8410(4) 0.0192(8) Uani d . . . 1 . .
H H17 0.5085 0.2822 0.8973 0.023 Uiso calc U . R 1 . .
N N6 0.3557(2) 0.1543(3) 0.2905(3) 0.0195(7) Uani d . . . 1 . .
C C16 0.3459(3) 0.4916(4) 0.4610(4) 0.0232(9) Uani d . . . 1 . .
C C17 0.2604(3) 0.4468(5) 0.4448(5) 0.0327(11) Uani d . . . 1 . .
H H27 0.2464 0.3757 0.3973 0.049 Uiso calc U . R 1 . .
H H25 0.218 0.5072 0.4066 0.049 Uiso calc U . R 1 . .
H H26 0.2617 0.4286 0.5202 0.049 Uiso calc U . R 1 . .
C C18 0.3456(4) 0.5173(5) 0.3438(5) 0.0366(12) Uani d . . . 1 . .
H H28 0.4005 0.5477 0.3552 0.055 Uiso calc U . R 1 . .
H H29 0.3023 0.5758 0.3027 0.055 Uiso calc U . R 1 . .
H H30 0.3336 0.4448 0.2984 0.055 Uiso calc U . R 1 . .
C C19 0.3729(4) 0.5989(5) 0.5383(6) 0.0486(16) Uani d . . . 1 . .
H H33 0.3774 0.5785 0.6149 0.073 Uiso calc U . R 1 . .
H H32 0.3314 0.6615 0.5051 0.073 Uiso calc U . R 1 . .
H H31 0.4275 0.6259 0.545 0.073 Uiso calc U . R 1 . .
O O6 0.7401(4) 0.4083(4) 0.2257(7) 0.081(2) Uani d . . . 1 . .
O O4 0.6026(3) 0.3416(5) 0.1338(4) 0.0523(12) Uani d . . . 1 . .
O O3 0.6934(4) 0.2554(7) 0.3033(5) 0.080(2) Uani d . . . 1 . .

loop_
_atom_site_aniso_label
_atom_site_aniso_U_11
_atom_site_aniso_U_22
_atom_site_aniso_U_33
_atom_site_aniso_U_12
_atom_site_aniso_U_13
_atom_site_aniso_U_23
Co1 0.0103(2) 0.0145(2) 0.0094(2) 0.0009(2) 0.00379(17) 0.0000(2)
Cl1 0.0231(5) 0.0203(5) 0.0229(5) 0.0015(4) 0.0131(4) 0.0002(4)
N3 0.0116(15) 0.0164(16) 0.0109(14) 0.0024(12) 0.0042(13) 0.0000(12)
O1 0.0153(14) 0.0166(13) 0.0166(14) 0.0042(11) 0.0006(11) -0.0045(11)
O2 0.0219(16) 0.0200(15) 0.0245(16) 0.0078(12) -0.0004(13) -0.0056(13)
O5 0.037(2) 0.036(2) 0.050(2) 0.0011(17) 0.0222(19) -0.0182(19)
N2 0.0150(16) 0.0219(17) 0.0138(16) -0.0036(13) 0.0048(14) -0.0014(13)
N1 0.0167(16) 0.0156(16) 0.0133(15) 0.0030(13) 0.0059(13) 0.0002(13)
N4 0.0138(15) 0.0169(15) 0.0134(16) 0.0016(13) 0.0059(13) 0.0023(13)
N5 0.0159(16) 0.0225(17) 0.0154(16) 0.0038(14) 0.0044(14) -0.0028(14)
N7 0.029(2) 0.036(2) 0.024(2) 0.0032(18) -0.0044(18) -0.0010(18)
C1 0.0180(19) 0.0171(18) 0.0135(17) 0.0050(15) 0.0078(15) 0.0013(15)
C2 0.018(2) 0.030(2) 0.0176(19) -0.0034(17) 0.0117(16) -0.0044(17)
C3 0.0139(19) 0.038(2) 0.022(2) -0.0113(18) 0.0053(17) -0.0033(19)
C4 0.027(2) 0.019(2) 0.023(2) -0.0021(17) 0.0111(18) 0.0021(16)
C5 0.024(2) 0.0158(18) 0.0163(18) 0.0035(16) 0.0071(16) 0.0033(15)
C6 0.026(2) 0.0185(19) 0.019(2) 0.0052(17) 0.0055(18) -0.0045(17)
C7 0.0129(18) 0.0225(19) 0.0183(19) 0.0041(15) 0.0051(15) 0.0010(16)
C8 0.0141(19) 0.023(2) 0.021(2) 0.0042(15) 0.0102(16) 0.0015(16)
C9 0.024(2) 0.027(2) 0.0145(19) 0.0005(16) 0.0098(17) 0.0051(16)
C10 0.0160(19) 0.0185(19) 0.0171(19) -0.0034(15) 0.0061(16) -0.0014(15)
C11 0.0134(17) 0.0146(17) 0.0165(19) 0.0021(14) 0.0052(15) -0.0009(15)
C12 0.020(2) 0.0189(19) 0.0171(19) -0.0027(15) 0.0033(16) -0.0008(16)
C13 0.029(2) 0.0179(19) 0.0135(18) 0.0029(17) 0.0041(17) -0.0024(16)
C14 0.026(2) 0.0185(18) 0.0147(18) 0.0052(16) 0.0100(17) 0.0020(15)
N6 0.0177(17) 0.0236(17) 0.0149(16) -0.0006(14) 0.0049(14) -0.0021(14)
C16 0.021(2) 0.020(2) 0.026(2) 0.0102(17) 0.0075(18) 0.0019(17)
C17 0.025(2) 0.036(3) 0.038(3) 0.010(2) 0.015(2) 0.002(2)
C18 0.042(3) 0.032(3) 0.041(3) 0.011(2) 0.023(2) 0.011(2)
C19 0.046(3) 0.028(3) 0.054(4) 0.014(2) 0.005(3) -0.015(3)
O6 0.070(4) 0.043(3) 0.171(7) -0.031(3) 0.090(4) -0.052(4)
O4 0.037(2) 0.072(3) 0.039(2) 0.023(2) 0.008(2) 0.002(2)
O3 0.081(4) 0.130(5) 0.052(3) 0.055(4) 0.050(3) 0.055(4)

loop_
_atom_type_symbol
_atom_type_description
_atom_type_scat_dispersion_real
_atom_type_scat_dispersion_imag
_atom_type_scat_source
C C 0.0033 0.0016 'International Tables Vol C Tables 4.2.6.8 and 6.1.1.4'
H H 0.0000 0.0000 'International Tables Vol C Tables 4.2.6.8 and 6.1.1.4'
N N 0.0061 0.0033 'International Tables Vol C Tables 4.2.6.8 and 6.1.1.4'
O O 0.0106 0.0060 'International Tables Vol C Tables 4.2.6.8 and 6.1.1.4'
Cl Cl 0.1484 0.1585 'International Tables Vol C Tables 4.2.6.8 and 6.1.1.4'
Co Co 0.3494 0.9721 'International Tables Vol C Tables 4.2.6.8 and 6.1.1.4'

loop_
_geom_angle_atom_site_label_1
_geom_angle_atom_site_label_2
_geom_angle_atom_site_label_3
_geom_angle_site_symmetry_1
_geom_angle_site_symmetry_3
_geom_angle
_geom_angle_publ_flag
O1 Co1 N3 . . 91.47(14) ?
O1 Co1 N5 . . 86.03(14) ?
N3 Co1 N5 . . 177.48(15) ?
O1 Co1 N2 . . 91.79(15) ?
N3 Co1 N2 . . 83.61(15) ?
N5 Co1 N2 . . 96.16(16) ?
O1 Co1 N4 . . 96.62(15) ?
N3 Co1 N4 . . 83.80(14) ?
N5 Co1 N4 . . 96.77(15) ?
N2 Co1 N4 . . 165.02(14) ?
O1 Co1 N1 . . 174.91(14) ?
N3 Co1 N1 . . 92.98(14) ?
N5 Co1 N1 . . 89.51(14) ?
N2 Co1 N1 . . 86.26(15) ?
N4 Co1 N1 . . 86.31(15) ?
O3 Cl1 O6 . . 111.0(5) ?
O3 Cl1 O5 . . 109.4(4) ?
O6 Cl1 O5 . . 108.6(3) ?
O3 Cl1 O4 . . 107.9(3) ?
O6 Cl1 O4 . . 109.6(4) ?
O5 Cl1 O4 . . 110.4(3) ?
C1 N3 C11 . . 121.9(4) ?
C1 N3 Co1 . . 118.7(3) ?
C11 N3 Co1 . . 119.2(3) ?
O2 O1 Co1 . . 113.3(2) ?
C16 O2 O1 . . 107.3(3) ?
C3 N2 C2 . . 107.7(3) ?
C3 N2 C4 . . 108.9(3) ?
C2 N2 C4 . . 109.9(3) ?
C3 N2 Co1 . . 115.6(3) ?
C2 N2 Co1 . . 106.6(3) ?
C4 N2 Co1 . . 108.0(3) ?
C5 N1 C6 . . 107.7(3) ?
C5 N1 C7 . . 113.6(3) ?
C6 N1 C7 . . 108.3(3) ?
C5 N1 Co1 . . 105.0(2) ?
C6 N1 Co1 . . 117.0(3) ?
C7 N1 Co1 . . 105.3(2) ?
C9 N4 C8 . . 109.3(3) ?
C9 N4 C10 . . 108.5(3) ?
C8 N4 C10 . . 109.6(3) ?
C9 N4 Co1 . . 114.7(3) ?
C8 N4 Co1 . . 106.8(2) ?
C10 N4 Co1 . . 107.8(2) ?
N6 N5 Co1 . . 119.5(3) ?
N3 C1 C14 . . 119.9(4) ?
N3 C1 C2 . . 112.2(4) ?
C14 C1 C2 . . 127.6(4) ?
N2 C2 C1 . . 109.8(3) ?
N2 C2 H1 . . 109.7 ?
C1 C2 H1 . . 109.7 ?
N2 C2 H2 . . 109.7 ?
C1 C2 H2 . . 109.7 ?
H1 C2 H2 . . 108.2 ?
N2 C3 H4 . . 109.5 ?
N2 C3 H3 . . 109.5 ?
H4 C3 H3 . . 109.5 ?
N2 C3 H5 . . 109.5 ?
H4 C3 H5 . . 109.5 ?
H3 C3 H5 . . 109.5 ?
N2 C4 C5 . . 109.7(3) ?
N2 C4 H7 . . 109.7 ?
C5 C4 H7 . . 109.7 ?
N2 C4 H6 . . 109.7 ?
C5 C4 H6 . . 109.7 ?
H7 C4 H6 . . 108.2 ?
N1 C5 C4 . . 107.4(3) ?
N1 C5 H8 . . 110.2 ?
C4 C5 H8 . . 110.2 ?
N1 C5 H24 . . 110.2 ?
C4 C5 H24 . . 110.2 ?
H8 C5 H24 . . 108.5 ?
N1 C6 H11 . . 109.5 ?
N1 C6 H10 . . 109.5 ?
H11 C6 H10 . . 109.5 ?
N1 C6 H9 . . 109.5 ?
H11 C6 H9 . . 109.5 ?
H10 C6 H9 . . 109.5 ?
N1 C7 C8 . . 106.5(3) ?
N1 C7 H23 . . 110.4 ?
C8 C7 H23 . . 110.4 ?
N1 C7 H22 . . 110.4 ?
C8 C7 H22 . . 110.4 ?
H23 C7 H22 . . 108.6 ?
N4 C8 C7 . . 109.4(3) ?
N4 C8 H20 . . 109.8 ?
C7 C8 H20 . . 109.8 ?
N4 C8 H21 . . 109.8 ?
C7 C8 H21 . . 109.8 ?
H20 C8 H21 . . 108.2 ?
N4 C9 H14 . . 109.5 ?
N4 C9 H13 . . 109.5 ?
H14 C9 H13 . . 109.5 ?
N4 C9 H12 . . 109.5 ?
H14 C9 H12 . . 109.5 ?
H13 C9 H12 . . 109.5 ?
C11 C10 N4 . . 110.5(3) ?
C11 C10 H19 . . 109.6 ?
N4 C10 H19 . . 109.6 ?
C11 C10 H15 . . 109.6 ?
N4 C10 H15 . . 109.6 ?
H19 C10 H15 . . 108.1 ?
N3 C11 C12 . . 120.4(4) ?
N3 C11 C10 . . 112.9(4) ?
C12 C11 C10 . . 126.3(4) ?
C13 C12 C11 . . 118.1(4) ?
C13 C12 H18 . . 120.9 ?
C11 C12 H18 . . 120.9 ?
C12 C13 C14 . . 120.3(4) ?
C12 C13 H16 . . 119.8 ?
C14 C13 H16 . . 119.8 ?
C1 C14 C13 . . 118.8(4) ?
C1 C14 H17 . . 120.6 ?
C13 C14 H17 . . 120.6 ?
N7 N6 N5 . . 176.5(5) ?
O2 C16 C19 . . 102.7(4) ?
O2 C16 C17 . . 110.2(4) ?
C19 C16 C17 . . 112.1(5) ?
O2 C16 C18 . . 110.6(4) ?
C19 C16 C18 . . 110.9(5) ?
C17 C16 C18 . . 110.1(4) ?
C16 C17 H27 . . 109.5 ?
C16 C17 H25 . . 109.5 ?
H27 C17 H25 . . 109.5 ?
C16 C17 H26 . . 109.5 ?
H27 C17 H26 . . 109.5 ?
H25 C17 H26 . . 109.5 ?
C16 C18 H28 . . 109.5 ?
C16 C18 H29 . . 109.5 ?
H28 C18 H29 . . 109.5 ?
C16 C18 H30 . . 109.5 ?
H28 C18 H30 . . 109.5 ?
H29 C18 H30 . . 109.5 ?
C16 C19 H33 . . 109.5 ?
C16 C19 H32 . . 109.5 ?
H33 C19 H32 . . 109.5 ?
C16 C19 H31 . . 109.5 ?
H33 C19 H31 . . 109.5 ?
H32 C19 H31 . . 109.5 ?

loop_
_geom_bond_atom_site_label_1
_geom_bond_atom_site_label_2
_geom_bond_site_symmetry_2
_geom_bond_distance
_geom_bond_publ_flag
Co1 O1 . 1.862(3) ?
Co1 N3 . 1.878(3) ?
Co1 N5 . 1.943(4) ?
Co1 N2 . 2.011(4) ?
Co1 N4 . 2.015(4) ?
Co1 N1 . 2.037(3) ?
Cl1 O3 . 1.408(5) ?
Cl1 O6 . 1.413(4) ?
Cl1 O5 . 1.435(4) ?
Cl1 O4 . 1.435(4) ?
N3 C1 . 1.338(5) ?
N3 C11 . 1.341(6) ?
O1 O2 . 1.479(4) ?
O2 C16 . 1.436(5) ?
N2 C3 . 1.492(5) ?
N2 C2 . 1.495(5) ?
N2 C4 . 1.507(6) ?
N1 C5 . 1.483(5) ?
N1 C6 . 1.492(5) ?
N1 C7 . 1.493(5) ?
N4 C9 . 1.491(5) ?
N4 C8 . 1.498(5) ?
N4 C10 . 1.506(5) ?
N5 N6 . 1.205(5) ?
N7 N6 . 1.147(6) ?
C1 C14 . 1.376(6) ?
C1 C2 . 1.501(6) ?
C2 H1 . 0.99 ?
C2 H2 . 0.99 ?
C3 H4 . 0.98 ?
C3 H3 . 0.98 ?
C3 H5 . 0.98 ?
C4 C5 . 1.519(6) ?
C4 H7 . 0.99 ?
C4 H6 . 0.99 ?
C5 H8 . 0.99 ?
C5 H24 . 0.99 ?
C6 H11 . 0.98 ?
C6 H10 . 0.98 ?
C6 H9 . 0.98 ?
C7 C8 . 1.509(6) ?
C7 H23 . 0.99 ?
C7 H22 . 0.99 ?
C8 H20 . 0.99 ?
C8 H21 . 0.99 ?
C9 H14 . 0.98 ?
C9 H13 . 0.98 ?
C9 H12 . 0.98 ?
C10 C11 . 1.492(6) ?
C10 H19 . 0.99 ?
C10 H15 . 0.99 ?
C11 C12 . 1.384(6) ?
C12 C13 . 1.379(6) ?
C12 H18 . 0.95 ?
C13 C14 . 1.395(7) ?
C13 H16 . 0.95 ?
C14 H17 . 0.95 ?
C16 C19 . 1.517(7) ?
C16 C17 . 1.522(7) ?
C16 C18 . 1.530(7) ?
C17 H27 . 0.98 ?
C17 H25 . 0.98 ?
C17 H26 . 0.98 ?
C18 H28 . 0.98 ?
C18 H29 . 0.98 ?
C18 H30 . 0.98 ?
C19 H33 . 0.98 ?
C19 H32 . 0.98 ?
C19 H31 . 0.98 ?

loop_
_geom_hbond_atom_site_label_D
_geom_hbond_atom_site_label_H
_geom_hbond_atom_site_label_A
_geom_hbond_site_symmetry_A
_geom_hbond_distance_DH
_geom_hbond_distance_HA
_geom_hbond_distance_DA
_geom_hbond_angle_DHA
_geom_hbond_publ_flag
C18 H29 O5 3_455 0.98 2.63 3.562(7) 157.9 ?
C12 H18 O6 2_565 0.95 2.45 3.315(7) 150.7 ?
C10 H19 N7 4 0.99 2.55 3.383(7) 141.9 ?
C9 H12 N5 . 0.98 2.63 3.126(6) 111.6 ?
C8 H20 N7 4 0.99 2.69 3.414(6) 129.8 ?
C6 H11 O5 2 0.98 2.50 3.460(6) 165.9 ?
C4 H6 N6 2 0.99 2.65 3.522(6) 147.3 ?
C4 H6 N5 2 0.99 2.45 3.437(6) 174.3 ?
C3 H5 O1 . 0.98 2.58 3.078(6) 111.8 ?
C2 H2 O5 4_455 0.99 2.60 3.472(6) 147.5 ?
C18 H29 O5 3_455 0.98 2.63 3.562(7) 157.9 ?
C12 H18 O6 2_565 0.95 2.45 3.315(7) 150.7 ?
C10 H19 N7 4 0.99 2.55 3.383(7) 141.9 ?
C9 H12 N5 . 0.98 2.63 3.126(6) 111.6 ?
C8 H20 N7 4 0.99 2.69 3.414(6) 129.8 ?
C6 H11 O5 2 0.98 2.50 3.460(6) 165.9 ?
C4 H6 N6 2 0.99 2.65 3.522(6) 147.3 ?
C4 H6 N5 2 0.99 2.45 3.437(6) 174.3 ?
C3 H5 O1 . 0.98 2.58 3.078(6) 111.8 ?
C2 H2 O5 4_455 0.99 2.60 3.472(6) 147.5 ?

loop_
_geom_torsion_atom_site_label_1
_geom_torsion_atom_site_label_2
_geom_torsion_atom_site_label_3
_geom_torsion_atom_site_label_4
_geom_torsion_site_symmetry_1
_geom_torsion_site_symmetry_2
_geom_torsion_site_symmetry_3
_geom_torsion_site_symmetry_4
_geom_torsion
_geom_torsion_publ_flag
O1 Co1 N3 C1 . . . . 82.9(3) ?
N2 Co1 N3 C1 . . . . -8.7(3) ?
N4 Co1 N3 C1 . . . . 179.4(3) ?
N1 Co1 N3 C1 . . . . -94.6(3) ?
O1 Co1 N3 C11 . . . . -92.2(3) ?
N2 Co1 N3 C11 . . . . 176.2(3) ?
N4 Co1 N3 C11 . . . . 4.3(3) ?
N1 Co1 N3 C11 . . . . 90.3(3) ?
N3 Co1 O1 O2 . . . . 17.3(3) ?
N5 Co1 O1 O2 . . . . -163.0(3) ?
N2 Co1 O1 O2 . . . . 100.9(3) ?
N4 Co1 O1 O2 . . . . -66.6(3) ?
Co1 O1 O2 C16 . . . . 172.1(3) ?
C11 N3 C1 C14 . . . . -7.3(6) ?
Co1 N3 C1 C14 . . . . 177.8(3) ?
C11 N3 C1 C2 . . . . 166.8(4) ?
Co1 N3 C1 C2 . . . . -8.2(4) ?
C3 N2 C2 C1 . . . . -156.5(4) ?
C4 N2 C2 C1 . . . . 84.9(4) ?
Co1 N2 C2 C1 . . . . -31.9(4) ?
N3 C1 C2 N2 . . . . 27.2(5) ?
C14 C1 C2 N2 . . . . -159.4(4) ?
C3 N2 C4 C5 . . . . 155.5(3) ?
C2 N2 C4 C5 . . . . -86.6(4) ?
Co1 N2 C4 C5 . . . . 29.3(4) ?
C6 N1 C5 C4 . . . . -78.0(4) ?
C7 N1 C5 C4 . . . . 162.0(3) ?
Co1 N1 C5 C4 . . . . 47.4(4) ?
N2 C4 C5 N1 . . . . -52.1(4) ?
C5 N1 C7 C8 . . . . -160.3(3) ?
C6 N1 C7 C8 . . . . 80.0(4) ?
Co1 N1 C7 C8 . . . . -45.9(3) ?
C9 N4 C8 C7 . . . . -160.7(3) ?
C10 N4 C8 C7 . . . . 80.5(4) ?
Co1 N4 C8 C7 . . . . -36.1(4) ?
N1 C7 C8 N4 . . . . 55.7(4) ?
C9 N4 C10 C11 . . . . 150.0(3) ?
C8 N4 C10 C11 . . . . -90.7(4) ?
Co1 N4 C10 C11 . . . . 25.3(4) ?
C1 N3 C11 C12 . . . . 8.1(6) ?
Co1 N3 C11 C12 . . . . -176.9(3) ?
C1 N3 C11 C10 . . . . -165.1(3) ?
Co1 N3 C11 C10 . . . . 9.8(5) ?
N4 C10 C11 N3 . . . . -23.4(5) ?
N4 C10 C11 C12 . . . . 163.8(4) ?
N3 C11 C12 C13 . . . . -2.6(6) ?
C10 C11 C12 C13 . . . . 169.7(4) ?
C11 C12 C13 C14 . . . . -3.6(6) ?
N3 C1 C14 C13 . . . . 1.0(6) ?
C2 C1 C14 C13 . . . . -172.1(4) ?
C12 C13 C14 C1 . . . . 4.4(6) ?
O1 O2 C16 C19 . . . . 179.1(4) ?
O1 O2 C16 C17 . . . . 59.6(4) ?
O1 O2 C16 C18 . . . . -62.4(5) ?
